data_7156380
loop_
_publ_author_name
'Wu, Xiao-Na'
'You, Zhi-Hao'
'Liu, Yan-Kai'

_publ_section_title
;
 Different hybridized oxygen atoms controlled chemoselective formation of
 oxocarbenium ions: synthesis of chiral heterocyclic compounds.
;
_journal_issue 35
_journal_name_full 'Organic &amp; biomolecular chemistry'
_journal_page_first 6507
_journal_page_last 6520
_journal_paper_doi 10.1039/c8ob01743c
_journal_volume 16
_journal_year 2018
_chemical_formula_moiety 'C22 H24 F N O5'
_chemical_formula_sum 'C22 H24 F N O5'
_chemical_formula_weight 401.42
_space_group_crystal_system monoclinic
_space_group_IT_number 4
_space_group_name_Hall 'P 2yb'
_space_group_name_H-M_alt 'P 1 21 1'
_symmetry_space_group_name_Hall 'P 2yb'
_symmetry_space_group_name_H-M 'P 1 21 1'
_atom_sites_solution_hydrogens geom
_atom_sites_solution_primary dual
_audit_creation_date 2016-09-19
_audit_creation_method
;
Olex2 1.2-beta
(compiled 2016.09.09 svn.r3337 for OlexSys, GUI svn.r5227)
;
_audit_update_record
;
2016-09-26 deposited with the CCDC.
2018-08-20 downloaded from the CCDC.
;
_cell_angle_alpha 90
_cell_angle_beta 96.387(6)
_cell_angle_gamma 90
_cell_formula_units_Z 2
_cell_length_a 7.530(3)
_cell_length_b 5.649(2)
_cell_length_c 23.594(9)
_cell_measurement_reflns_used 7783
_cell_measurement_temperature 173
_cell_measurement_theta_max 27.413
_cell_measurement_theta_min 2.606
_cell_volume 997.4(7)
_computing_cell_refinement 'SAINT v8.34A (Bruker, 2013)'
_computing_data_reduction 'SAINT v8.34A (Bruker, 2013)'
_computing_molecular_graphics 'Olex2 (Dolomanov et al., 2009)'
_computing_publication_material 'Olex2 (Dolomanov et al., 2009)'
_computing_structure_refinement 'ShelXL (Sheldrick, 2015)'
_computing_structure_solution 'ShelXT (Sheldrick, 2015)'
_diffrn_ambient_temperature 173
_diffrn_measured_fraction_theta_full 0.992
_diffrn_measured_fraction_theta_max 0.992
_diffrn_measurement_device_type 'Bruker P4'
_diffrn_radiation_type MoK\a
_diffrn_radiation_wavelength 0.71073
_diffrn_reflns_av_unetI/netI 0.0573
_diffrn_reflns_Laue_measured_fraction_full 0.992
_diffrn_reflns_Laue_measured_fraction_max 0.992
_diffrn_reflns_limit_h_max 9
_diffrn_reflns_limit_h_min -9
_diffrn_reflns_limit_k_max 6
_diffrn_reflns_limit_k_min -6
_diffrn_reflns_limit_l_max 28
_diffrn_reflns_limit_l_min -5
_diffrn_reflns_number 3586
_diffrn_reflns_point_group_measured_fraction_full 0.961
_diffrn_reflns_point_group_measured_fraction_max 0.960
_diffrn_reflns_theta_full 25.242
_diffrn_reflns_theta_max 25.680
_diffrn_reflns_theta_min 0.868
_exptl_absorpt_coefficient_mu 0.101
_exptl_absorpt_correction_type none
_exptl_crystal_colour colourless
_exptl_crystal_colour_primary colourless
_exptl_crystal_density_diffrn 1.337
_exptl_crystal_description block
_exptl_crystal_F_000 424
_refine_diff_density_max 0.487
_refine_diff_density_min -0.480
_refine_diff_density_rms 0.105
_refine_ls_abs_structure_details
;
 Flack x determined using 1282 quotients [(I+)-(I-)]/[(I+)+(I-)]
 (Parsons, Flack and Wagner, Acta Cryst. B69 (2013) 249-259).
;
_refine_ls_abs_structure_Flack 0.3(5)
_refine_ls_extinction_method none
_refine_ls_goodness_of_fit_ref 1.196
_refine_ls_hydrogen_treatment constr
_refine_ls_matrix_type full
_refine_ls_number_parameters 264
_refine_ls_number_reflns 3586
_refine_ls_number_restraints 1
_refine_ls_restrained_S_all 1.196
_refine_ls_R_factor_all 0.0786
_refine_ls_R_factor_gt 0.0768
_refine_ls_shift/su_max 0.000
_refine_ls_shift/su_mean 0.000
_refine_ls_structure_factor_coef Fsqd
_refine_ls_weighting_details 'w=1/[\s^2^(Fo^2^)+3.4865P] where P=(Fo^2^+2Fc^2^)/3'
_refine_ls_weighting_scheme calc
_refine_ls_wR_factor_gt 0.2055
_refine_ls_wR_factor_ref 0.2068
_reflns_Friedel_coverage 0.745
_reflns_Friedel_fraction_full 0.924
_reflns_Friedel_fraction_max 0.920
_reflns_number_gt 3463
_reflns_number_total 3586
_reflns_threshold_expression 'I > 2\s(I)'
_cod_data_source_file c8ob01743c2.cif
_cod_data_source_block lyk_0m
_cod_depositor_comments 'Adding full bibliography for 7156380--7156382.cif.'
_cod_database_code 7156380
_shelx_space_group_comment
;
The symmetry employed for this shelxl refinement is uniquely defined
by the following loop, which should always be used as a source of
symmetry information in preference to the above space-group names.
They are only intended as comments.
;
_olex2_refinement_description
;
1. Twinned data refinement
 Scales: 0.662(5) 0.338(5)
2. Fixed Uiso
 At 1.2 times of:
  All C(H) groups, All C(H,H) groups
 At 1.5 times of:
  All C(H,H,H) groups
3.a Ternary CH refined with riding coordinates:
 C9(H9), C11(H11), C13(H13), C14(H14)
3.b Secondary CH2 refined with riding coordinates:
 C8(H8A,H8B), C10(H10A,H10B), C12(H12A,H12B), C15(H15A,H15B)
3.c Aromatic/amide H refined with riding coordinates:
 C2(H2), C3(H3), C5(H5), C6(H6), C18(H18), C19(H19), C20(H20), C21(H21),
 C22(H22)
3.d Idealised Me refined as rotating group:
 C16(H16A,H16B,H16C)
;
_shelx_shelxl_version_number 2014/7
_olex2_submission_special_instructions 'No special instructions were received'

loop_
_space_group_symop_operation_xyz
'x, y, z'
'-x, y+1/2, -z'

loop_
_atom_site_label
_atom_site_type_symbol
_atom_site_fract_x
_atom_site_fract_y
_atom_site_fract_z
_atom_site_U_iso_or_equiv
_atom_site_adp_type
_atom_site_occupancy
_atom_site_site_symmetry_order
_atom_site_calc_flag
_atom_site_refinement_flags_posn
F1 F 1.3812(7) -0.1098(11) 1.0218(2) 0.0378(14) Uani 1 1 d .
O1 O 0.7990(9) -0.2837(11) 0.8152(3) 0.0363(17) Uani 1 1 d .
O2 O 0.3758(9) 0.2457(15) 0.8680(3) 0.0430(18) Uani 1 1 d .
O3 O 0.1673(8) 0.2070(15) 0.7985(3) 0.0427(19) Uani 1 1 d .
O4 O 0.4531(7) 0.2332(10) 0.6476(2) 0.0166(11) Uani 1 1 d .
O5 O 0.3178(8) 0.5521(10) 0.6894(2) 0.0186(12) Uani 1 1 d .
N1 N 0.3118(9) 0.1566(13) 0.8230(3) 0.0260(17) Uani 1 1 d .
C1 C 1.2507(11) -0.1028(17) 0.9771(4) 0.027(2) Uani 1 1 d .
C2 C 1.1363(11) 0.0864(16) 0.9735(3) 0.0232(18) Uani 1 1 d .
H2 H 1.1484 0.2091 1.0012 0.028 Uiso 1 1 calc R
C3 C 1.0016(12) 0.0936(16) 0.9280(3) 0.0229(18) Uani 1 1 d .
H3 H 0.9239 0.2264 0.9233 0.027 Uiso 1 1 calc R
C4 C 0.9806(11) -0.0929(15) 0.8893(3) 0.0172(16) Uani 1 1 d .
C5 C 1.1021(10) -0.2815(16) 0.8945(3) 0.0207(17) Uani 1 1 d .
H5 H 1.0899 -0.4066 0.8675 0.025 Uiso 1 1 calc R
C6 C 1.2408(12) -0.2877(16) 0.9390(4) 0.0261(19) Uani 1 1 d .
H6 H 1.3246 -0.4139 0.9427 0.031 Uiso 1 1 calc R
C7 C 0.8335(11) -0.0998(15) 0.8405(3) 0.0199(17) Uani 1 1 d .
C8 C 0.7405(10) 0.1276(14) 0.8233(3) 0.0170(16) Uani 1 1 d .
H8A H 0.8289 0.2411 0.8111 0.020 Uiso 1 1 calc R
H8B H 0.6908 0.1960 0.8568 0.020 Uiso 1 1 calc R
C9 C 0.5868(10) 0.0956(14) 0.7740(3) 0.0159(16) Uani 1 1 d .
H9 H 0.6318 -0.0158 0.7460 0.019 Uiso 1 1 calc R
C10 C 0.4238(11) -0.0207(14) 0.7950(3) 0.0207(17) Uani 1 1 d .
H10A H 0.3505 -0.0953 0.7624 0.025 Uiso 1 1 calc R
H10B H 0.4634 -0.1468 0.8228 0.025 Uiso 1 1 calc R
C11 C 0.5472(10) 0.3311(14) 0.7427(3) 0.0165(16) Uani 1 1 d .
H11 H 0.5287 0.4584 0.7709 0.020 Uiso 1 1 calc R
C12 C 0.6932(10) 0.4054(16) 0.7066(3) 0.0198(17) Uani 1 1 d .
H12A H 0.8118 0.3511 0.7241 0.024 Uiso 1 1 calc R
H12B H 0.6958 0.5796 0.7023 0.024 Uiso 1 1 calc R
C13 C 0.6426(11) 0.2847(14) 0.6490(3) 0.0203(18) Uani 1 1 d .
H13 H 0.7089 0.1315 0.6487 0.024 Uiso 1 1 calc R
C14 C 0.3855(10) 0.3203(14) 0.6971(3) 0.0156(16) Uani 1 1 d .
H14 H 0.2920 0.2115 0.7092 0.019 Uiso 1 1 calc R
C15 C 0.1578(11) 0.5577(16) 0.6499(4) 0.0238(19) Uani 1 1 d .
H15A H 0.0699 0.4427 0.6618 0.029 Uiso 1 1 calc R
H15B H 0.1859 0.5136 0.6113 0.029 Uiso 1 1 calc R
C16 C 0.0814(11) 0.8016(16) 0.6491(4) 0.028(2) Uani 1 1 d .
H16A H -0.0166 0.8140 0.6182 0.041 Uiso 1 1 calc GR
H16B H 0.1746 0.9168 0.6428 0.041 Uiso 1 1 calc GR
H16C H 0.0359 0.8343 0.6856 0.041 Uiso 1 1 calc GR
C17 C 0.6770(10) 0.4236(15) 0.5975(3) 0.0173(16) Uani 1 1 d .
C18 C 0.5919(11) 0.6402(14) 0.5853(3) 0.0202(17) Uani 1 1 d .
H18 H 0.5121 0.7007 0.6102 0.024 Uiso 1 1 calc R
C19 C 0.6227(11) 0.7680(16) 0.5372(4) 0.0256(19) Uani 1 1 d .
H19 H 0.5616 0.9132 0.5290 0.031 Uiso 1 1 calc R
C20 C 0.7410(12) 0.6864(17) 0.5013(4) 0.028(2) Uani 1 1 d .
H20 H 0.7631 0.7760 0.4687 0.033 Uiso 1 1 calc R
C21 C 0.8276(12) 0.4731(17) 0.5129(4) 0.026(2) Uani 1 1 d .
H21 H 0.9081 0.4153 0.4878 0.031 Uiso 1 1 calc R
C22 C 0.7979(10) 0.3431(15) 0.5605(3) 0.0208(18) Uani 1 1 d .
H22 H 0.8599 0.1983 0.5684 0.025 Uiso 1 1 calc R

loop_
_atom_site_aniso_label
_atom_site_aniso_U_11
_atom_site_aniso_U_22
_atom_site_aniso_U_33
_atom_site_aniso_U_23
_atom_site_aniso_U_13
_atom_site_aniso_U_12
F1 0.030(3) 0.045(3) 0.034(3) 0.005(3) -0.018(2) -0.002(3)
O1 0.043(4) 0.020(3) 0.040(4) -0.004(3) -0.022(3) 0.005(3)
O2 0.036(4) 0.056(5) 0.039(4) -0.021(4) 0.012(3) 0.002(4)
O3 0.025(3) 0.070(5) 0.036(4) 0.019(4) 0.016(3) 0.018(4)
O4 0.015(2) 0.017(3) 0.018(3) -0.002(2) 0.005(2) -0.002(2)
O5 0.017(3) 0.021(3) 0.016(3) -0.004(2) -0.004(2) 0.002(2)
N1 0.019(4) 0.029(4) 0.033(4) 0.010(3) 0.015(3) 0.003(3)
C1 0.024(4) 0.033(5) 0.023(4) 0.005(4) -0.005(4) -0.006(4)
C2 0.028(4) 0.023(4) 0.020(4) -0.001(4) 0.009(4) -0.003(4)
C3 0.026(4) 0.020(4) 0.022(4) 0.003(4) -0.001(3) -0.004(4)
C4 0.022(4) 0.016(4) 0.015(4) 0.004(3) 0.006(3) -0.003(3)
C5 0.018(4) 0.021(4) 0.024(4) -0.003(4) 0.005(3) -0.002(4)
C6 0.023(4) 0.021(4) 0.033(5) 0.006(4) 0.001(4) 0.004(4)
C7 0.019(4) 0.016(4) 0.025(4) -0.002(4) 0.008(3) 0.002(3)
C8 0.011(3) 0.017(4) 0.022(4) -0.003(3) -0.002(3) 0.003(3)
C9 0.017(4) 0.013(4) 0.018(4) -0.005(3) 0.001(3) 0.001(3)
C10 0.022(4) 0.020(4) 0.020(4) 0.003(3) 0.000(3) 0.000(3)
C11 0.013(3) 0.020(4) 0.016(4) 0.000(3) -0.002(3) 0.001(3)
C12 0.021(4) 0.023(4) 0.015(4) 0.001(3) 0.002(3) 0.002(3)
C13 0.023(4) 0.015(4) 0.021(4) 0.000(3) -0.004(3) -0.002(3)
C14 0.013(4) 0.021(4) 0.013(4) -0.003(3) 0.002(3) 0.002(3)
C15 0.015(4) 0.031(5) 0.024(4) -0.003(4) -0.004(3) -0.002(4)
C16 0.020(4) 0.029(5) 0.032(5) -0.003(4) -0.005(4) 0.001(4)
C17 0.012(3) 0.018(4) 0.022(4) 0.001(3) 0.001(3) -0.003(3)
C18 0.022(4) 0.013(4) 0.026(4) -0.002(3) 0.005(3) 0.000(3)
C19 0.022(4) 0.024(5) 0.028(5) 0.002(4) -0.006(3) -0.001(4)
C20 0.024(4) 0.033(5) 0.027(4) 0.010(4) 0.005(4) -0.014(4)
C21 0.022(4) 0.037(5) 0.020(4) -0.004(4) 0.011(3) -0.001(4)
C22 0.014(4) 0.024(5) 0.023(4) -0.003(3) -0.008(3) 0.002(3)

loop_
_atom_type_symbol
_atom_type_description
_atom_type_scat_dispersion_real
_atom_type_scat_dispersion_imag
_atom_type_scat_source
C C 0.0033 0.0016 'International Tables Vol C Tables 4.2.6.8 and 6.1.1.4'
H H 0.0000 0.0000 'International Tables Vol C Tables 4.2.6.8 and 6.1.1.4'
F F 0.0171 0.0103 'International Tables Vol C Tables 4.2.6.8 and 6.1.1.4'
N N 0.0061 0.0033 'International Tables Vol C Tables 4.2.6.8 and 6.1.1.4'
O O 0.0106 0.0060 'International Tables Vol C Tables 4.2.6.8 and 6.1.1.4'

loop_
_geom_angle_atom_site_label_1
_geom_angle_atom_site_label_2
_geom_angle_atom_site_label_3
_geom_angle
C14 O4 C13 110.7(6)
C14 O5 C15 111.6(6)
O2 N1 C10 117.8(7)
O3 N1 O2 124.4(8)
O3 N1 C10 117.8(8)
F1 C1 C2 117.8(8)
F1 C1 C6 117.9(8)
C2 C1 C6 124.3(8)
C1 C2 H2 121.0
C1 C2 C3 118.0(8)
C3 C2 H2 121.0
C2 C3 H3 119.9
C4 C3 C2 120.2(8)
C4 C3 H3 119.9
C3 C4 C5 119.6(7)
C3 C4 C7 122.8(7)
C5 C4 C7 117.7(7)
C4 C5 H5 119.6
C6 C5 C4 120.8(8)
C6 C5 H5 119.6
C1 C6 C5 117.0(8)
C1 C6 H6 121.5
C5 C6 H6 121.5
O1 C7 C4 119.8(8)
O1 C7 C8 122.3(7)
C8 C7 C4 117.8(7)
C7 C8 H8A 109.0
C7 C8 H8B 109.0
C7 C8 C9 112.9(7)
H8A C8 H8B 107.8
C9 C8 H8A 109.0
C9 C8 H8B 109.0
C8 C9 H9 106.8
C10 C9 C8 111.5(6)
C10 C9 H9 106.8
C10 C9 C11 114.2(6)
C11 C9 C8 110.3(6)
C11 C9 H9 106.8
N1 C10 C9 111.5(7)
N1 C10 H10A 109.3
N1 C10 H10B 109.3
C9 C10 H10A 109.3
C9 C10 H10B 109.3
H10A C10 H10B 108.0
C9 C11 H11 109.7
C12 C11 C9 113.2(6)
C12 C11 H11 109.7
C12 C11 C14 100.6(6)
C14 C11 C9 113.6(6)
C14 C11 H11 109.7
C11 C12 H12A 110.9
C11 C12 H12B 110.9
C11 C12 C13 104.5(7)
H12A C12 H12B 108.9
C13 C12 H12A 110.9
C13 C12 H12B 110.9
O4 C13 C12 104.9(6)
O4 C13 H13 108.5
O4 C13 C17 110.2(6)
C12 C13 H13 108.5
C17 C13 C12 116.1(7)
C17 C13 H13 108.5
O4 C14 C11 105.3(6)
O4 C14 H14 110.6
O5 C14 O4 112.0(6)
O5 C14 C11 107.5(6)
O5 C14 H14 110.6
C11 C14 H14 110.6
O5 C15 H15A 109.9
O5 C15 H15B 109.9
O5 C15 C16 108.9(7)
H15A C15 H15B 108.3
C16 C15 H15A 109.9
C16 C15 H15B 109.9
C15 C16 H16A 109.5
C15 C16 H16B 109.5
C15 C16 H16C 109.5
H16A C16 H16B 109.5
H16A C16 H16C 109.5
H16B C16 H16C 109.5
C18 C17 C13 120.7(7)
C18 C17 C22 118.1(7)
C22 C17 C13 121.2(7)
C17 C18 H18 119.7
C19 C18 C17 120.7(8)
C19 C18 H18 119.7
C18 C19 H19 119.7
C20 C19 C18 120.6(8)
C20 C19 H19 119.7
C19 C20 H20 120.2
C19 C20 C21 119.5(8)
C21 C20 H20 120.2
C20 C21 H21 119.7
C22 C21 C20 120.6(8)
C22 C21 H21 119.7
C17 C22 H22 119.8
C21 C22 C17 120.5(8)
C21 C22 H22 119.8

loop_
_geom_bond_atom_site_label_1
_geom_bond_atom_site_label_2
_geom_bond_distance
F1 C1 1.359(9)
O1 C7 1.211(10)
O2 N1 1.225(10)
O3 N1 1.208(9)
O4 C13 1.453(10)
O4 C14 1.414(9)
O5 C14 1.410(9)
O5 C15 1.438(9)
N1 C10 1.508(11)
C1 C2 1.370(13)
C1 C6 1.375(13)
C2 H2 0.9500
C2 C3 1.394(12)
C3 H3 0.9500
C3 C4 1.390(12)
C4 C5 1.400(12)
C4 C7 1.508(11)
C5 H5 0.9500
C5 C6 1.396(11)
C6 H6 0.9500
C7 C8 1.497(11)
C8 H8A 0.9900
C8 H8B 0.9900
C8 C9 1.558(10)
C9 H9 1.0000
C9 C10 1.522(11)
C9 C11 1.535(11)
C10 H10A 0.9900
C10 H10B 0.9900
C11 H11 1.0000
C11 C12 1.522(11)
C11 C14 1.534(10)
C12 H12A 0.9900
C12 H12B 0.9900
C12 C13 1.530(10)
C13 H13 1.0000
C13 C17 1.495(11)
C14 H14 1.0000
C15 H15A 0.9900
C15 H15B 0.9900
C15 C16 1.493(13)
C16 H16A 0.9800
C16 H16B 0.9800
C16 H16C 0.9800
C17 C18 1.396(11)
C17 C22 1.404(11)
C18 H18 0.9500
C18 C19 1.386(12)
C19 H19 0.9500
C19 C20 1.376(13)
C20 H20 0.9500
C20 C21 1.383(13)
C21 H21 0.9500
C21 C22 1.382(12)
C22 H22 0.9500

loop_
_geom_torsion_atom_site_label_1
_geom_torsion_atom_site_label_2
_geom_torsion_atom_site_label_3
_geom_torsion_atom_site_label_4
_geom_torsion
F1 C1 C2 C3 -179.6(7)
F1 C1 C6 C5 177.8(8)
O1 C7 C8 C9 5.1(11)
O2 N1 C10 C9 -67.1(9)
O3 N1 C10 C9 110.4(8)
O4 C13 C17 C18 57.6(9)
O4 C13 C17 C22 -123.6(7)
C1 C2 C3 C4 3.1(12)
C2 C1 C6 C5 -1.3(13)
C2 C3 C4 C5 -3.7(12)
C2 C3 C4 C7 177.7(8)
C3 C4 C5 C6 1.9(12)
C3 C4 C7 O1 -165.3(8)
C3 C4 C7 C8 17.6(11)
C4 C5 C6 C1 0.6(12)
C4 C7 C8 C9 -177.8(7)
C5 C4 C7 O1 16.1(12)
C5 C4 C7 C8 -161.0(7)
C6 C1 C2 C3 -0.5(13)
C7 C4 C5 C6 -179.5(8)
C7 C8 C9 C10 74.3(8)
C7 C8 C9 C11 -157.6(7)
C8 C9 C10 N1 81.3(8)
C8 C9 C11 C12 71.4(8)
C8 C9 C11 C14 -174.6(6)
C9 C11 C12 C13 87.3(7)
C9 C11 C14 O4 -84.9(8)
C9 C11 C14 O5 155.5(6)
C10 C9 C11 C12 -162.1(7)
C10 C9 C11 C14 -48.1(9)
C11 C9 C10 N1 -44.6(9)
C11 C12 C13 O4 20.8(8)
C11 C12 C13 C17 142.7(7)
C12 C11 C14 O4 36.4(8)
C12 C11 C14 O5 -83.2(7)
C12 C13 C17 C18 -61.4(10)
C12 C13 C17 C22 117.3(9)
C13 O4 C14 O5 91.6(7)
C13 O4 C14 C11 -24.9(8)
C13 C17 C18 C19 -179.4(8)
C13 C17 C22 C21 179.7(7)
C14 O4 C13 C12 2.6(8)
C14 O4 C13 C17 -123.1(7)
C14 O5 C15 C16 173.3(7)
C14 C11 C12 C13 -34.2(8)
C15 O5 C14 O4 68.7(8)
C15 O5 C14 C11 -176.1(6)
C17 C18 C19 C20 -1.6(12)
C18 C17 C22 C21 -1.6(11)
C18 C19 C20 C21 1.1(13)
C19 C20 C21 C22 -0.8(13)
C20 C21 C22 C17 1.1(12)
C22 C17 C18 C19 1.8(11)

loop_
_twin_individual_id
_twin_individual_mass_fraction_refined
1 0.662(5)
2 0.338(5)
